data_4064342
loop_
_publ_author_name
'Wang, Yuzhong'
'Xie, Yaoming'
'Abraham, Mariham Y.'
'Wei, Pingrong'
'Schaefer, Henry F.'
'Schleyer, Paul v. R.'
'Robinson, Gregory H.'

_publ_section_title
;
 Anionic N-Heterocyclic Dicarbene&#x2212;Borane Binuclear Complexes
;
_journal_issue 6
_journal_name_full Organometallics
_journal_page_first 1303
_journal_paper_doi 10.1021/om2000579
_journal_volume 30
_journal_year 2011
_chemical_formula_sum 'C45 H77 B2 Li N2 O3'
_chemical_formula_weight 722.65
_chemical_name_systematic
; 
 ? 
;
_space_group_IT_number 14
_symmetry_cell_setting monoclinic
_symmetry_space_group_name_Hall '-P 2yn'
_symmetry_space_group_name_H-M 'P 1 21/n 1'
_atom_sites_solution_hydrogens geom
_atom_sites_solution_primary direct
_atom_sites_solution_secondary difmap
_audit_creation_method SHELXL-97
_cell_angle_alpha 90.00
_cell_angle_beta 101.847(8)
_cell_angle_gamma 90.00
_cell_formula_units_Z 4
_cell_length_a 10.798(6)
_cell_length_b 22.113(12)
_cell_length_c 20.838(11)
_cell_measurement_reflns_used 5440
_cell_measurement_temperature 296(2)
_cell_measurement_theta_max 20.015
_cell_measurement_theta_min 2.350
_cell_volume 4870(5)
_computing_structure_refinement 'SHELXL-97 (Sheldrick, 2008)'
_computing_structure_solution 'SHELXS-97 (Sheldrick, 2008)'
_diffrn_ambient_temperature 296(2)
_diffrn_measured_fraction_theta_full 0.994
_diffrn_measured_fraction_theta_max 0.994
_diffrn_measurement_device_type 'BRUKER APEX II'
_diffrn_measurement_method 'OMEGA SCAN'
_diffrn_radiation_monochromator graphite
_diffrn_radiation_source 'fine-focus sealed tube'
_diffrn_radiation_type MoK\a
_diffrn_radiation_wavelength 0.71073
_diffrn_reflns_av_R_equivalents 0.0537
_diffrn_reflns_av_sigmaI/netI 0.0437
_diffrn_reflns_limit_h_max 12
_diffrn_reflns_limit_h_min -12
_diffrn_reflns_limit_k_max 26
_diffrn_reflns_limit_k_min -26
_diffrn_reflns_limit_l_max 24
_diffrn_reflns_limit_l_min -24
_diffrn_reflns_number 38657
_diffrn_reflns_theta_full 25.07
_diffrn_reflns_theta_max 25.07
_diffrn_reflns_theta_min 2.10
_exptl_absorpt_coefficient_mu 0.059
_exptl_absorpt_correction_T_max 0.9953
_exptl_absorpt_correction_T_min 0.9877
_exptl_absorpt_correction_type multi-scan
_exptl_absorpt_process_details 'BRUKER SADABS'
_exptl_crystal_colour colorless
_exptl_crystal_density_diffrn 0.986
_exptl_crystal_density_method 'not measured'
_exptl_crystal_description plate
_exptl_crystal_F_000 1592
_exptl_crystal_size_max 0.21
_exptl_crystal_size_mid 0.15
_exptl_crystal_size_min 0.08
_refine_diff_density_max 0.193
_refine_diff_density_min -0.146
_refine_diff_density_rms 0.031
_refine_ls_extinction_method none
_refine_ls_goodness_of_fit_ref 1.020
_refine_ls_hydrogen_treatment mixed
_refine_ls_matrix_type full
_refine_ls_number_parameters 622
_refine_ls_number_reflns 8582
_refine_ls_number_restraints 396
_refine_ls_restrained_S_all 1.029
_refine_ls_R_factor_all 0.1346
_refine_ls_R_factor_gt 0.0646
_refine_ls_shift/su_max 0.000
_refine_ls_shift/su_mean 0.000
_refine_ls_structure_factor_coef Fsqd
_refine_ls_weighting_details 'calc w=1/[\s^2^(Fo^2^)+(0.1089P)^2^+0.3504P] where P=(Fo^2^+2Fc^2^)/3'
_refine_ls_weighting_scheme calc
_refine_ls_wR_factor_gt 0.1724
_refine_ls_wR_factor_ref 0.2163
_reflns_number_gt 4289
_reflns_number_total 8582
_reflns_threshold_expression >2sigma(I)
_cod_data_source_file om2000579_si_004.cif
_cod_data_source_block j1
_cod_original_cell_volume 4870(4)
_cod_original_sg_symbol_H-M P2(1)/n
_cod_database_code 4064342

loop_
_symmetry_equiv_pos_as_xyz
'x, y, z'
'-x+1/2, y+1/2, -z+1/2'
'-x, -y, -z'
'x-1/2, -y-1/2, z-1/2'

loop_
_atom_site_label
_atom_site_type_symbol
_atom_site_fract_x
_atom_site_fract_y
_atom_site_fract_z
_atom_site_U_iso_or_equiv
_atom_site_adp_type
_atom_site_occupancy
_atom_site_symmetry_multiplicity
_atom_site_calc_flag
_atom_site_refinement_flags
_atom_site_disorder_assembly
_atom_site_disorder_group
Li1 Li 0.1539(5) 0.1686(2) 0.3980(2) 0.0880(14) Uani 1 1 d . . .
B1 B 0.1070(4) 0.27062(15) 0.3776(2) 0.0849(11) Uani 1 1 d D A .
H1A H 0.079(5) 0.233(2) 0.343(3) 0.064(16) Uiso 0.50 1 d P . .
H1B H 0.083(6) 0.259(2) 0.426(3) 0.069(14) Uiso 0.50 1 d P . .
H1C H 0.214(2) 0.276(2) 0.389(3) 0.081(16) Uiso 0.50 1 d PD . .
H'1A H 0.137(6) 0.243(3) 0.335(3) 0.079(19) Uiso 0.50 1 d P . .
H'1B H 0.025(6) 0.245(3) 0.393(4) 0.10(2) Uiso 0.50 1 d P . .
H'1C H 0.184(5) 0.2728(19) 0.428(2) 0.063(13) Uiso 0.50 1 d P . .
B2 B -0.1458(3) 0.45546(15) 0.23352(15) 0.0773(9) Uani 1 1 d . . .
N1 N 0.05941(17) 0.38526(8) 0.38943(9) 0.0581(5) Uani 1 1 d . A .
N2 N -0.01684(17) 0.35256(8) 0.29265(9) 0.0566(5) Uani 1 1 d . A .
C1 C 0.0508(2) 0.33491(10) 0.35245(11) 0.0580(6) Uani 1 1 d . . .
C2 C -0.0020(2) 0.43300(10) 0.35316(11) 0.0618(6) Uani 1 1 d . . .
H2 H -0.0076 0.4719 0.3692 0.074 Uiso 1 1 calc R A .
C3 C -0.0524(2) 0.41512(10) 0.29127(12) 0.0597(6) Uani 1 1 d . A .
C4 C -0.0363(2) 0.31269(10) 0.23600(12) 0.0614(6) Uani 1 1 d . . .
C5 C -0.1449(3) 0.27614(12) 0.22222(14) 0.0753(7) Uani 1 1 d . A .
C6 C -0.1598(4) 0.24042(14) 0.16574(18) 0.1040(11) Uani 1 1 d . . .
H6 H -0.2319 0.2167 0.1539 0.125 Uiso 1 1 calc R A .
C7 C -0.0714(5) 0.23959(17) 0.12786(18) 0.1206(13) Uani 1 1 d . A .
H7 H -0.0833 0.2148 0.0911 0.145 Uiso 1 1 calc R . .
C8 C 0.0338(4) 0.27445(16) 0.14298(16) 0.1084(11) Uani 1 1 d . . .
H8 H 0.0929 0.2731 0.1162 0.130 Uiso 1 1 calc R A .
C9 C 0.0561(3) 0.31253(12) 0.19791(13) 0.0766(8) Uani 1 1 d . A .
C10 C 0.1764(3) 0.34967(16) 0.21439(17) 0.1012(10) Uani 1 1 d . . .
H10 H 0.1628 0.3811 0.2454 0.121 Uiso 1 1 calc R A .
C11 C 0.2088(4) 0.3817(2) 0.1552(2) 0.1473(16) Uani 1 1 d . A .
H11A H 0.2845 0.4052 0.1689 0.221 Uiso 1 1 calc R . .
H11B H 0.1404 0.4079 0.1360 0.221 Uiso 1 1 calc R . .
H11C H 0.2221 0.3522 0.1235 0.221 Uiso 1 1 calc R . .
C12 C 0.2873(4) 0.3112(2) 0.2488(2) 0.1598(18) Uani 1 1 d . A .
H12A H 0.3620 0.3358 0.2591 0.240 Uiso 1 1 calc R . .
H12B H 0.3010 0.2788 0.2204 0.240 Uiso 1 1 calc R . .
H12C H 0.2688 0.2948 0.2884 0.240 Uiso 1 1 calc R . .
C13 C -0.2399(3) 0.27213(15) 0.26648(19) 0.1023(10) Uani 1 1 d . . .
H13 H -0.2286 0.3075 0.2954 0.123 Uiso 1 1 calc R A .
C14 C -0.3792(3) 0.2708(2) 0.2286(3) 0.170(2) Uani 1 1 d . A .
H14A H -0.4344 0.2683 0.2592 0.255 Uiso 1 1 calc R . .
H14B H -0.3922 0.2362 0.2001 0.255 Uiso 1 1 calc R . .
H14C H -0.3974 0.3070 0.2030 0.255 Uiso 1 1 calc R . .
C15 C -0.2183(4) 0.2155(2) 0.3091(3) 0.169(2) Uani 1 1 d . A .
H15A H -0.2787 0.2144 0.3371 0.253 Uiso 1 1 calc R . .
H15B H -0.1342 0.2163 0.3355 0.253 Uiso 1 1 calc R . .
H15C H -0.2284 0.1803 0.2816 0.253 Uiso 1 1 calc R . .
C16 C 0.1201(2) 0.38942(10) 0.45813(11) 0.0598(6) Uani 1 1 d . . .
C17 C 0.0440(3) 0.38588(11) 0.50480(12) 0.0669(7) Uani 1 1 d . A .
C18 C 0.1048(3) 0.39412(12) 0.57022(13) 0.0797(8) Uani 1 1 d . . .
H18 H 0.0574 0.3923 0.6027 0.096 Uiso 1 1 calc R A .
C19 C 0.2322(3) 0.40482(13) 0.58783(14) 0.0841(9) Uani 1 1 d . A .
H19 H 0.2700 0.4103 0.6317 0.101 Uiso 1 1 calc R . .
C20 C 0.3044(3) 0.40751(12) 0.54073(14) 0.0776(8) Uani 1 1 d . . .
H20 H 0.3908 0.4147 0.5535 0.093 Uiso 1 1 calc R A .
C21 C 0.2515(2) 0.39964(10) 0.47408(12) 0.0647(7) Uani 1 1 d . A .
C22 C 0.3331(3) 0.40309(13) 0.42328(14) 0.0791(8) Uani 1 1 d . . .
H22 H 0.2838 0.3864 0.3824 0.095 Uiso 1 1 calc R A .
C23 C 0.4531(3) 0.36566(19) 0.4418(2) 0.1254(13) Uani 1 1 d . A .
H23A H 0.5011 0.3689 0.4080 0.188 Uiso 1 1 calc R . .
H23B H 0.4313 0.3241 0.4468 0.188 Uiso 1 1 calc R . .
H23C H 0.5028 0.3803 0.4824 0.188 Uiso 1 1 calc R . .
C24 C 0.3651(4) 0.46838(18) 0.4098(2) 0.1394(15) Uani 1 1 d . A .
H24A H 0.4159 0.4692 0.3770 0.209 Uiso 1 1 calc R . .
H24B H 0.4112 0.4865 0.4494 0.209 Uiso 1 1 calc R . .
H24C H 0.2884 0.4906 0.3944 0.209 Uiso 1 1 calc R . .
C25 C -0.0970(3) 0.37525(13) 0.48655(15) 0.0857(8) Uani 1 1 d . . .
H25 H -0.1187 0.3688 0.4390 0.103 Uiso 1 1 calc R A .
C26 C -0.1703(3) 0.43052(18) 0.5015(2) 0.1380(15) Uani 1 1 d . A .
H26A H -0.2595 0.4229 0.4884 0.207 Uiso 1 1 calc R . .
H26B H -0.1482 0.4648 0.4779 0.207 Uiso 1 1 calc R . .
H26C H -0.1496 0.4387 0.5477 0.207 Uiso 1 1 calc R . .
C27 C -0.1371(4) 0.3190(2) 0.5188(3) 0.1687(19) Uani 1 1 d . A .
H27A H -0.2268 0.3136 0.5051 0.253 Uiso 1 1 calc R . .
H27B H -0.1155 0.3235 0.5656 0.253 Uiso 1 1 calc R . .
H27C H -0.0941 0.2844 0.5060 0.253 Uiso 1 1 calc R . .
C28 C -0.1313(3) 0.52604(13) 0.25733(15) 0.0940(10) Uani 1 1 d . . .
H28A H -0.1968 0.5492 0.2289 0.113 Uiso 1 1 calc R . .
H28B H -0.1484 0.5281 0.3012 0.113 Uiso 1 1 calc R . .
C29 C -0.0036(4) 0.55796(18) 0.25856(19) 0.1277(13) Uani 1 1 d . . .
H29A H -0.0079 0.5988 0.2735 0.192 Uiso 1 1 calc R . .
H29B H 0.0138 0.5581 0.2152 0.192 Uiso 1 1 calc R . .
H29C H 0.0626 0.5368 0.2877 0.192 Uiso 1 1 calc R . .
C30 C -0.1160(4) 0.44707(17) 0.16159(14) 0.1235(13) Uani 1 1 d . . .
H30A H -0.0276 0.4565 0.1635 0.148 Uiso 1 1 calc R . .
H30B H -0.1291 0.4050 0.1488 0.148 Uiso 1 1 calc R . .
C31 C -0.1985(5) 0.48725(19) 0.10802(17) 0.1597(19) Uani 1 1 d . . .
H31A H -0.1750 0.4802 0.0667 0.240 Uiso 1 1 calc R . .
H31B H -0.1854 0.5291 0.1198 0.240 Uiso 1 1 calc R . .
H31C H -0.2862 0.4772 0.1045 0.240 Uiso 1 1 calc R . .
C32 C -0.2951(3) 0.43380(16) 0.2319(2) 0.1180(13) Uani 1 1 d . . .
H32A H -0.3509 0.4604 0.2021 0.142 Uiso 1 1 calc R . .
H32B H -0.3059 0.3934 0.2136 0.142 Uiso 1 1 calc R . .
C33 C -0.3392(4) 0.4332(2) 0.2974(2) 0.1421(15) Uani 1 1 d . . .
H33A H -0.4259 0.4205 0.2902 0.213 Uiso 1 1 calc R . .
H33B H -0.3316 0.4732 0.3159 0.213 Uiso 1 1 calc R . .
H33C H -0.2876 0.4057 0.3271 0.213 Uiso 1 1 calc R . .
O1 O 0.0993(19) 0.1117(6) 0.3256(5) 0.119(3) Uani 0.626(13) 1 d PDU A 1
C34 C 0.1112(14) 0.0486(5) 0.3254(6) 0.152(4) Uani 0.626(13) 1 d PDU A 1
H34A H 0.0312 0.0297 0.3277 0.182 Uiso 0.626(13) 1 calc PR A 1
H34B H 0.1743 0.0354 0.3629 0.182 Uiso 0.626(13) 1 calc PR A 1
C35 C 0.1505(16) 0.0314(6) 0.2631(6) 0.158(4) Uani 0.626(13) 1 d PDU A 1
H35A H 0.1220 -0.0088 0.2484 0.190 Uiso 0.626(13) 1 calc PR A 1
H35B H 0.2412 0.0345 0.2666 0.190 Uiso 0.626(13) 1 calc PR A 1
C36 C 0.0778(15) 0.0812(6) 0.2192(5) 0.161(5) Uani 0.626(13) 1 d PDU A 1
H36A H 0.1321 0.1007 0.1936 0.193 Uiso 0.626(13) 1 calc PR A 1
H36B H 0.0050 0.0643 0.1894 0.193 Uiso 0.626(13) 1 calc PR A 1
C37 C 0.0401(12) 0.1217(5) 0.2613(4) 0.144(4) Uani 0.626(13) 1 d PDU A 1
H37A H 0.0589 0.1624 0.2488 0.173 Uiso 0.626(13) 1 calc PR A 1
H37B H -0.0507 0.1186 0.2574 0.173 Uiso 0.626(13) 1 calc PR A 1
O1' O 0.132(4) 0.1161(10) 0.3212(9) 0.135(7) Uani 0.374(13) 1 d PDU A 2
C34' C 0.181(2) 0.0562(8) 0.3248(9) 0.145(6) Uani 0.374(13) 1 d PDU A 2
H34C H 0.1503 0.0323 0.3574 0.173 Uiso 0.374(13) 1 calc PR A 2
H34D H 0.2726 0.0562 0.3347 0.173 Uiso 0.374(13) 1 calc PR A 2
C35' C 0.129(3) 0.0331(8) 0.2559(11) 0.180(7) Uani 0.374(13) 1 d PDU A 2
H35C H 0.1797 0.0005 0.2440 0.216 Uiso 0.374(13) 1 calc PR A 2
H35D H 0.0416 0.0197 0.2508 0.216 Uiso 0.374(13) 1 calc PR A 2
C36' C 0.139(3) 0.0903(9) 0.2165(9) 0.157(7) Uani 0.374(13) 1 d PDU A 2
H36C H 0.2154 0.0897 0.1991 0.189 Uiso 0.374(13) 1 calc PR A 2
H36D H 0.0666 0.0938 0.1803 0.189 Uiso 0.374(13) 1 calc PR A 2
C37' C 0.141(3) 0.1367(6) 0.2590(7) 0.149(6) Uani 0.374(13) 1 d PDU A 2
H37C H 0.0713 0.1640 0.2425 0.178 Uiso 0.374(13) 1 calc PR A 2
H37D H 0.2193 0.1591 0.2621 0.178 Uiso 0.374(13) 1 calc PR A 2
O2 O 0.0771(2) 0.13374(10) 0.46759(11) 0.1044(7) Uani 1 1 d D A .
C38 C 0.0852(19) 0.1627(9) 0.5313(9) 0.097(4) Uani 0.45(2) 1 d PDU A 1
H38A H 0.0968 0.2060 0.5282 0.117 Uiso 0.45(2) 1 calc PR A 1
H38B H 0.1550 0.1463 0.5634 0.117 Uiso 0.45(2) 1 calc PR A 1
C39 C -0.0392(19) 0.1486(9) 0.5497(11) 0.137(5) Uani 0.45(2) 1 d PDU A 1
H39A H -0.0260 0.1256 0.5901 0.164 Uiso 0.45(2) 1 calc PR A 1
H39B H -0.0836 0.1857 0.5557 0.164 Uiso 0.45(2) 1 calc PR A 1
C40 C -0.1055(15) 0.1164(13) 0.5003(11) 0.170(6) Uani 0.45(2) 1 d PDU A 1
H40A H -0.1861 0.1364 0.4846 0.204 Uiso 0.45(2) 1 calc PR A 1
H40B H -0.1229 0.0770 0.5168 0.204 Uiso 0.45(2) 1 calc PR A 1
C41 C -0.0453(16) 0.1084(10) 0.4474(9) 0.151(6) Uani 0.45(2) 1 d PDU A 1
H41A H -0.0915 0.1290 0.4087 0.181 Uiso 0.45(2) 1 calc PR A 1
H41B H -0.0396 0.0658 0.4374 0.181 Uiso 0.45(2) 1 calc PR A 1
C38' C 0.108(2) 0.1535(11) 0.5340(9) 0.146(7) Uani 0.55(2) 1 d PDU A 2
H38C H 0.1181 0.1971 0.5362 0.175 Uiso 0.55(2) 1 calc PR A 2
H38D H 0.1855 0.1348 0.5570 0.175 Uiso 0.55(2) 1 calc PR A 2
C39' C -0.0022(18) 0.1344(8) 0.5638(7) 0.150(5) Uani 0.55(2) 1 d PDU A 2
H39C H 0.0283 0.1178 0.6073 0.180 Uiso 0.55(2) 1 calc PR A 2
H39D H -0.0557 0.1689 0.5676 0.180 Uiso 0.55(2) 1 calc PR A 2
C40' C -0.0713(17) 0.0902(7) 0.5222(8) 0.148(4) Uani 0.55(2) 1 d PDU A 2
H40C H -0.0605 0.0507 0.5428 0.177 Uiso 0.55(2) 1 calc PR A 2
H40D H -0.1608 0.1001 0.5123 0.177 Uiso 0.55(2) 1 calc PR A 2
C41' C -0.0211(16) 0.0910(8) 0.4644(7) 0.137(5) Uani 0.55(2) 1 d PDU A 2
H41C H -0.0884 0.1004 0.4272 0.165 Uiso 0.55(2) 1 calc PR A 2
H41D H 0.0110 0.0511 0.4574 0.165 Uiso 0.55(2) 1 calc PR A 2
O3 O 0.3340(2) 0.15471(12) 0.42806(14) 0.1163(8) Uani 1 1 d D A .
C42 C 0.4132(12) 0.1615(12) 0.4884(5) 0.181(7) Uani 0.375(9) 1 d PDU A 1
H42A H 0.4122 0.1253 0.5145 0.218 Uiso 0.375(9) 1 calc PR A 1
H42B H 0.3861 0.1954 0.5116 0.218 Uiso 0.375(9) 1 calc PR A 1
C43 C 0.5333(14) 0.1717(12) 0.4775(7) 0.184(6) Uani 0.375(9) 1 d PDU A 1
H43A H 0.5596 0.2125 0.4909 0.221 Uiso 0.375(9) 1 calc PR A 1
H43B H 0.5922 0.1437 0.5036 0.221 Uiso 0.375(9) 1 calc PR A 1
C44 C 0.5350(17) 0.1641(16) 0.4124(9) 0.190(8) Uani 0.375(9) 1 d PDU A 1
H44A H 0.5787 0.1271 0.4054 0.227 Uiso 0.375(9) 1 calc PR A 1
H44B H 0.5764 0.1979 0.3959 0.227 Uiso 0.375(9) 1 calc PR A 1
C45 C 0.4039(17) 0.1610(12) 0.3809(6) 0.176(7) Uani 0.375(9) 1 d PDU A 1
H45A H 0.3895 0.1269 0.3511 0.211 Uiso 0.375(9) 1 calc PR A 1
H45B H 0.3793 0.1977 0.3559 0.211 Uiso 0.375(9) 1 calc PR A 1
C42' C 0.3881(8) 0.1083(5) 0.4698(6) 0.185(5) Uani 0.625(9) 1 d PDU A 2
H42C H 0.3763 0.1172 0.5137 0.222 Uiso 0.625(9) 1 calc PR A 2
H42D H 0.3435 0.0710 0.4558 0.222 Uiso 0.625(9) 1 calc PR A 2
C43' C 0.5134(8) 0.0998(6) 0.4719(5) 0.188(5) Uani 0.625(9) 1 d PDU A 2
H43C H 0.5269 0.0623 0.4502 0.226 Uiso 0.625(9) 1 calc PR A 2
H43D H 0.5597 0.0979 0.5170 0.226 Uiso 0.625(9) 1 calc PR A 2
C44' C 0.5541(10) 0.1488(10) 0.4397(7) 0.189(5) Uani 0.625(9) 1 d PDU A 2
H44C H 0.6084 0.1748 0.4709 0.227 Uiso 0.625(9) 1 calc PR A 2
H44D H 0.6015 0.1348 0.4078 0.227 Uiso 0.625(9) 1 calc PR A 2
C45' C 0.4405(11) 0.1822(5) 0.4067(7) 0.172(5) Uani 0.625(9) 1 d PDU A 2
H45C H 0.4476 0.2246 0.4189 0.206 Uiso 0.625(9) 1 calc PR A 2
H45D H 0.4302 0.1792 0.3595 0.206 Uiso 0.625(9) 1 calc PR A 2

loop_
_atom_site_aniso_label
_atom_site_aniso_U_11
_atom_site_aniso_U_22
_atom_site_aniso_U_33
_atom_site_aniso_U_23
_atom_site_aniso_U_13
_atom_site_aniso_U_12
Li1 0.100(3) 0.074(3) 0.090(3) 0.001(2) 0.019(3) 0.012(3)
B1 0.106(3) 0.059(2) 0.082(3) -0.0089(18) 0.002(2) 0.016(2)
B2 0.092(2) 0.0709(19) 0.064(2) 0.0019(15) 0.0041(17) 0.0191(17)
N1 0.0642(12) 0.0542(11) 0.0528(12) -0.0035(9) 0.0051(10) 0.0087(9)
N2 0.0558(11) 0.0568(12) 0.0561(12) -0.0076(9) 0.0086(9) 0.0047(9)
C1 0.0565(14) 0.0583(14) 0.0582(15) -0.0082(12) 0.0092(12) 0.0049(11)
C2 0.0739(16) 0.0518(13) 0.0578(15) -0.0050(11) 0.0087(13) 0.0099(12)
C3 0.0637(15) 0.0554(14) 0.0597(15) -0.0039(11) 0.0121(12) 0.0080(11)
C4 0.0641(16) 0.0572(14) 0.0600(15) -0.0098(11) 0.0060(13) 0.0028(12)
C5 0.0725(18) 0.0676(16) 0.0793(19) -0.0054(14) 0.0003(15) -0.0010(14)
C6 0.114(3) 0.082(2) 0.102(3) -0.0220(19) -0.010(2) -0.0194(19)
C7 0.170(4) 0.099(3) 0.090(3) -0.043(2) 0.018(3) -0.021(3)
C8 0.139(3) 0.107(3) 0.086(2) -0.0313(19) 0.040(2) -0.003(2)
C9 0.0809(19) 0.0824(19) 0.0688(17) -0.0205(14) 0.0208(15) -0.0008(15)
C10 0.084(2) 0.127(3) 0.103(2) -0.033(2) 0.0414(19) -0.009(2)
C11 0.135(3) 0.177(4) 0.150(4) -0.009(3) 0.075(3) -0.038(3)
C12 0.089(3) 0.203(5) 0.185(5) -0.014(4) 0.024(3) 0.008(3)
C13 0.0667(19) 0.101(2) 0.139(3) -0.004(2) 0.021(2) -0.0107(16)
C14 0.074(2) 0.159(4) 0.268(6) 0.011(4) 0.012(3) -0.011(2)
C15 0.128(3) 0.189(5) 0.198(5) 0.081(4) 0.056(3) -0.007(3)
C16 0.0737(17) 0.0506(13) 0.0517(15) -0.0057(10) 0.0048(13) 0.0081(12)
C17 0.0826(19) 0.0588(15) 0.0611(17) -0.0027(12) 0.0190(15) 0.0075(13)
C18 0.107(2) 0.0778(18) 0.0584(18) 0.0004(13) 0.0258(17) 0.0134(16)
C19 0.104(3) 0.086(2) 0.0568(18) -0.0038(14) 0.0018(18) 0.0206(17)
C20 0.0799(18) 0.0766(18) 0.0685(19) -0.0057(13) -0.0030(16) 0.0121(14)
C21 0.0730(18) 0.0600(15) 0.0572(16) -0.0039(11) 0.0044(14) 0.0070(12)
C22 0.0727(18) 0.091(2) 0.0721(18) -0.0085(14) 0.0109(15) -0.0008(15)
C23 0.086(2) 0.151(3) 0.145(3) 0.008(3) 0.037(2) 0.028(2)
C24 0.181(4) 0.119(3) 0.140(3) 0.030(2) 0.082(3) 0.000(3)
C25 0.084(2) 0.091(2) 0.088(2) -0.0080(16) 0.0312(17) -0.0044(16)
C26 0.094(3) 0.117(3) 0.203(4) -0.033(3) 0.031(3) 0.020(2)
C27 0.135(3) 0.122(3) 0.260(6) 0.039(4) 0.066(4) -0.023(3)
C28 0.120(3) 0.082(2) 0.076(2) 0.0080(15) 0.0117(18) 0.0202(19)
C29 0.153(4) 0.114(3) 0.119(3) 0.021(2) 0.035(3) -0.019(3)
C30 0.188(4) 0.109(3) 0.068(2) 0.0056(18) 0.014(2) 0.050(3)
C31 0.263(6) 0.128(3) 0.072(2) 0.015(2) -0.003(3) 0.052(3)
C32 0.098(2) 0.099(2) 0.136(3) 0.014(2) -0.025(2) 0.013(2)
C33 0.097(3) 0.154(4) 0.186(5) 0.008(3) 0.053(3) 0.017(2)
O1 0.166(8) 0.084(4) 0.104(4) -0.017(3) 0.019(4) 0.021(4)
C34 0.216(11) 0.088(4) 0.163(6) -0.023(4) 0.066(7) -0.022(6)
C35 0.166(8) 0.137(7) 0.167(8) -0.040(6) 0.021(7) 0.054(6)
C36 0.209(12) 0.135(8) 0.118(5) -0.039(5) -0.015(6) 0.041(7)
C37 0.159(8) 0.138(6) 0.114(5) -0.042(4) -0.021(6) 0.049(6)
O1' 0.208(18) 0.089(7) 0.098(7) -0.021(6) 0.010(8) 0.037(9)
C34' 0.206(15) 0.092(9) 0.136(8) -0.017(6) 0.037(10) 0.042(10)
C35' 0.227(16) 0.116(8) 0.188(12) -0.063(8) 0.023(12) -0.044(11)
C36' 0.207(17) 0.144(10) 0.123(8) -0.035(7) 0.039(11) 0.056(11)
C37' 0.231(15) 0.104(7) 0.098(7) -0.013(5) 0.005(10) 0.033(10)
O2 0.1194(19) 0.1006(16) 0.0950(17) 0.0065(12) 0.0263(14) -0.0106(14)
C38 0.104(8) 0.103(7) 0.088(9) 0.009(6) 0.027(7) -0.004(6)
C39 0.115(10) 0.130(9) 0.177(11) 0.008(8) 0.058(8) -0.003(8)
C40 0.082(7) 0.261(15) 0.160(12) 0.002(11) 0.010(7) -0.018(8)
C41 0.135(10) 0.203(15) 0.108(8) 0.058(7) 0.009(6) -0.048(9)
C38' 0.130(9) 0.203(14) 0.098(9) -0.007(9) 0.007(6) 0.001(8)
C39' 0.121(9) 0.237(12) 0.089(6) 0.015(6) 0.017(6) 0.026(8)
C40' 0.156(10) 0.163(9) 0.133(8) 0.037(6) 0.051(7) -0.009(7)
C41' 0.165(10) 0.133(8) 0.121(8) -0.011(8) 0.046(8) -0.055(7)
O3 0.0985(17) 0.1172(19) 0.134(2) 0.0248(16) 0.0265(16) 0.0286(15)
C42 0.113(8) 0.34(2) 0.088(7) -0.026(11) 0.008(6) -0.050(12)
C43 0.105(7) 0.304(17) 0.148(9) -0.032(12) 0.034(7) 0.022(11)
C44 0.134(10) 0.30(2) 0.141(11) 0.025(13) 0.047(9) 0.019(15)
C45 0.123(10) 0.311(19) 0.105(7) -0.005(10) 0.050(7) 0.060(12)
C42' 0.104(5) 0.186(9) 0.252(11) 0.110(8) 0.004(6) 0.032(6)
C43' 0.140(6) 0.242(10) 0.189(8) 0.096(7) 0.049(6) 0.088(7)
C44' 0.112(6) 0.248(11) 0.208(14) 0.047(9) 0.035(8) 0.034(7)
C45' 0.115(8) 0.142(7) 0.254(14) 0.066(8) 0.025(9) 0.014(6)

loop_
_atom_type_symbol
_atom_type_description
_atom_type_scat_dispersion_real
_atom_type_scat_dispersion_imag
_atom_type_scat_source
C C 0.0033 0.0016 'International Tables Vol C Tables 4.2.6.8 and 6.1.1.4'
H H 0.0000 0.0000 'International Tables Vol C Tables 4.2.6.8 and 6.1.1.4'
Li Li -0.0003 0.0001 'International Tables Vol C Tables 4.2.6.8 and 6.1.1.4'
B B 0.0013 0.0007 'International Tables Vol C Tables 4.2.6.8 and 6.1.1.4'
N N 0.0061 0.0033 'International Tables Vol C Tables 4.2.6.8 and 6.1.1.4'
O O 0.0106 0.0060 'International Tables Vol C Tables 4.2.6.8 and 6.1.1.4'

loop_
_geom_angle_atom_site_label_1
_geom_angle_atom_site_label_2
_geom_angle_atom_site_label_3
_geom_angle
O3 Li1 O1 105.6(6)
O3 Li1 O1' 96.7(10)
O1 Li1 O1' 11.5(16)
O3 Li1 O2 104.2(3)
O1 Li1 O2 102.1(5)
O1' Li1 O2 111.8(9)
O3 Li1 B1 112.2(3)
O1 Li1 B1 117.4(4)
O1' Li1 B1 116.1(6)
O2 Li1 B1 113.9(3)
O3 Li1 H1A 125.8(18)
O1 Li1 H1A 89.7(17)
O1' Li1 H1A 89.2(18)
O2 Li1 H1A 123.2(19)
B1 Li1 H1A 27.8(16)
O3 Li1 H1B 115.4(16)
O1 Li1 H1B 134.6(16)
O1' Li1 H1B 138.3(16)
O2 Li1 H1B 86.4(14)
B1 Li1 H1B 28.3(13)
H1A Li1 H1B 51(2)
O3 Li1 H'1B 136.8(19)
O1 Li1 H'1B 112(2)
O1' Li1 H'1B 117(2)
O2 Li1 H'1B 88.8(19)
B1 Li1 H'1B 29.4(18)
H1A Li1 H'1B 37(2)
H1B Li1 H'1B 23.1(18)
C1 B1 Li1 167.9(3)
C1 B1 H1A 115(2)
Li1 B1 H1A 54(2)
C1 B1 H1B 111(2)
Li1 B1 H1B 72(2)
H1A B1 H1B 109(4)
C1 B1 H1C 106(3)
Li1 B1 H1C 83(2)
H1A B1 H1C 110(4)
H1B B1 H1C 105(4)
C1 B1 H'1A 111(3)
Li1 B1 H'1A 63(3)
H1A B1 H'1A 36(3)
H1B B1 H'1A 134(4)
H1C B1 H'1A 77(4)
C1 B1 H'1B 106(3)
Li1 B1 H'1B 68(3)
H1A B1 H'1B 72(4)
H1B B1 H'1B 46(3)
H1C B1 H'1B 143(4)
H'1A B1 H'1B 107(4)
C1 B1 H'1C 114(2)
Li1 B1 H'1C 78(2)
H1A B1 H'1C 131(3)
H1B B1 H'1C 58(3)
H1C B1 H'1C 47(3)
H'1A B1 H'1C 116(4)
H'1B B1 H'1C 102(4)
C30 B2 C28 111.6(3)
C30 B2 C3 113.9(2)
C28 B2 C3 106.6(2)
C30 B2 C32 108.9(3)
C28 B2 C32 108.1(3)
C3 B2 C32 107.4(2)
C1 N1 C2 110.43(19)
C1 N1 C16 125.57(19)
C2 N1 C16 123.98(18)
C1 N2 C3 112.64(18)
C1 N2 C4 121.92(18)
C3 N2 C4 125.11(18)
N1 C1 N2 104.30(19)
N1 C1 B1 125.0(2)
N2 C1 B1 130.7(2)
C3 C2 N1 110.6(2)
C3 C2 H2 124.7
N1 C2 H2 124.7
C2 C3 N2 102.06(19)
C2 C3 B2 126.8(2)
N2 C3 B2 130.7(2)
C9 C4 C5 123.1(2)
C9 C4 N2 117.5(2)
C5 C4 N2 119.4(2)
C6 C5 C4 116.4(3)
C6 C5 C13 120.2(3)
C4 C5 C13 123.4(3)
C7 C6 C5 121.6(3)
C7 C6 H6 119.2
C5 C6 H6 119.2
C8 C7 C6 120.8(3)
C8 C7 H7 119.6
C6 C7 H7 119.6
C7 C8 C9 121.8(3)
C7 C8 H8 119.1
C9 C8 H8 119.1
C4 C9 C8 116.3(3)
C4 C9 C10 123.3(2)
C8 C9 C10 120.4(3)
C9 C10 C12 111.0(3)
C9 C10 C11 113.4(3)
C12 C10 C11 110.5(3)
C9 C10 H10 107.2
C12 C10 H10 107.2
C11 C10 H10 107.2
C10 C11 H11A 109.5
C10 C11 H11B 109.5
H11A C11 H11B 109.5
C10 C11 H11C 109.5
H11A C11 H11C 109.5
H11B C11 H11C 109.5
C10 C12 H12A 109.5
C10 C12 H12B 109.5
H12A C12 H12B 109.5
C10 C12 H12C 109.5
H12A C12 H12C 109.5
H12B C12 H12C 109.5
C5 C13 C15 111.2(3)
C5 C13 C14 113.5(3)
C15 C13 C14 107.3(3)
C5 C13 H13 108.2
C15 C13 H13 108.2
C14 C13 H13 108.2
C13 C14 H14A 109.5
C13 C14 H14B 109.5
H14A C14 H14B 109.5
C13 C14 H14C 109.5
H14A C14 H14C 109.5
H14B C14 H14C 109.5
C13 C15 H15A 109.5
C13 C15 H15B 109.5
H15A C15 H15B 109.5
C13 C15 H15C 109.5
H15A C15 H15C 109.5
H15B C15 H15C 109.5
C17 C16 C21 123.6(2)
C17 C16 N1 118.1(2)
C21 C16 N1 118.2(2)
C18 C17 C16 116.4(3)
C18 C17 C25 120.9(3)
C16 C17 C25 122.7(2)
C19 C18 C17 121.9(3)
C19 C18 H18 119.1
C17 C18 H18 119.1
C20 C19 C18 120.1(3)
C20 C19 H19 119.9
C18 C19 H19 119.9
C19 C20 C21 121.9(3)
C19 C20 H20 119.1
C21 C20 H20 119.1
C20 C21 C16 116.1(3)
C20 C21 C22 120.7(3)
C16 C21 C22 123.2(2)
C21 C22 C23 112.6(3)
C21 C22 C24 111.3(2)
C23 C22 C24 110.4(3)
C21 C22 H22 107.4
C23 C22 H22 107.4
C24 C22 H22 107.4
C22 C23 H23A 109.5
C22 C23 H23B 109.5
H23A C23 H23B 109.5
C22 C23 H23C 109.5
H23A C23 H23C 109.5
H23B C23 H23C 109.5
C22 C24 H24A 109.5
C22 C24 H24B 109.5
H24A C24 H24B 109.5
C22 C24 H24C 109.5
H24A C24 H24C 109.5
H24B C24 H24C 109.5
C17 C25 C26 111.3(3)
C17 C25 C27 112.3(3)
C26 C25 C27 111.1(3)
C17 C25 H25 107.3
C26 C25 H25 107.3
C27 C25 H25 107.3
C25 C26 H26A 109.5
C25 C26 H26B 109.5
H26A C26 H26B 109.5
C25 C26 H26C 109.5
H26A C26 H26C 109.5
H26B C26 H26C 109.5
C25 C27 H27A 109.5
C25 C27 H27B 109.5
H27A C27 H27B 109.5
C25 C27 H27C 109.5
H27A C27 H27C 109.5
H27B C27 H27C 109.5
C29 C28 B2 118.1(3)
C29 C28 H28A 107.8
B2 C28 H28A 107.8
C29 C28 H28B 107.8
B2 C28 H28B 107.8
H28A C28 H28B 107.1
C28 C29 H29A 109.5
C28 C29 H29B 109.5
H29A C29 H29B 109.5
C28 C29 H29C 109.5
H29A C29 H29C 109.5
H29B C29 H29C 109.5
C31 C30 B2 114.1(3)
C31 C30 H30A 108.7
B2 C30 H30A 108.7
C31 C30 H30B 108.7
B2 C30 H30B 108.7
H30A C30 H30B 107.6
C30 C31 H31A 109.5
C30 C31 H31B 109.5
H31A C31 H31B 109.5
C30 C31 H31C 109.5
H31A C31 H31C 109.5
H31B C31 H31C 109.5
C33 C32 B2 117.2(3)
C33 C32 H32A 108.0
B2 C32 H32A 108.0
C33 C32 H32B 108.0
B2 C32 H32B 108.0
H32A C32 H32B 107.2
C32 C33 H33A 109.5
C32 C33 H33B 109.5
H33A C33 H33B 109.5
C32 C33 H33C 109.5
H33A C33 H33C 109.5
H33B C33 H33C 109.5
C37 O1 C34 100.4(9)
C37 O1 Li1 130.7(9)
C34 O1 Li1 128.9(9)
O1 C34 C35 107.3(8)
O1 C34 H34A 110.2
C35 C34 H34A 110.2
O1 C34 H34B 110.2
C35 C34 H34B 110.2
H34A C34 H34B 108.5
C34 C35 C36 97.7(8)
C34 C35 H35A 112.2
C36 C35 H35A 112.2
C34 C35 H35B 112.2
C36 C35 H35B 112.2
H35A C35 H35B 109.8
C37 C36 C35 105.6(7)
C37 C36 H36A 110.6
C35 C36 H36A 110.6
C37 C36 H36B 110.6
C35 C36 H36B 110.6
H36A C36 H36B 108.8
O1 C37 C36 112.2(8)
O1 C37 H37A 109.2
C36 C37 H37A 109.2
O1 C37 H37B 109.2
C36 C37 H37B 109.2
H37A C37 H37B 107.9
C37' O1' C34' 104.7(13)
C37' O1' Li1 123.1(15)
C34' O1' Li1 121.9(14)
O1' C34' C35' 101.6(13)
O1' C34' H34C 111.5
C35' C34' H34C 111.5
O1' C34' H34D 111.5
C35' C34' H34D 111.5
H34C C34' H34D 109.3
C36' C35' C34' 100.2(13)
C36' C35' H35C 111.7
C34' C35' H35C 111.7
C36' C35' H35D 111.7
C34' C35' H35D 111.7
H35C C35' H35D 109.5
C37' C36' C35' 105.7(12)
C37' C36' H36C 110.6
C35' C36' H36C 110.6
C37' C36' H36D 110.6
C35' C36' H36D 110.6
H36C C36' H36D 108.7
C36' C37' O1' 111.3(13)
C36' C37' H37C 109.4
O1' C37' H37C 109.4
C36' C37' H37D 109.4
O1' C37' H37D 109.4
H37C C37' H37D 108.0
C41' O2 C41 22.5(13)
C41' O2 C38' 105.8(9)
C41 O2 C38' 115.2(11)
C41' O2 C38 103.9(8)
C41 O2 C38 108.8(10)
C38' O2 C38 12(2)
C41' O2 Li1 130.8(6)
C41 O2 Li1 116.3(8)
C38' O2 Li1 123.1(8)
C38 O2 Li1 122.8(6)
O2 C38 C39 104.5(10)
O2 C38 H38A 110.8
C39 C38 H38A 110.8
O2 C38 H38B 110.8
C39 C38 H38B 110.8
H38A C38 H38B 108.9
C40 C39 C38 106.3(12)
C40 C39 H39A 110.5
C38 C39 H39A 110.5
C40 C39 H39B 110.5
C38 C39 H39B 110.5
H39A C39 H39B 108.7
C39 C40 C41 114.4(12)
C39 C40 H40A 108.7
C41 C40 H40A 108.7
C39 C40 H40B 108.7
C41 C40 H40B 108.7
H40A C40 H40B 107.6
C40 C41 O2 105.7(11)
C40 C41 H41A 110.6
O2 C41 H41A 110.6
C40 C41 H41B 110.6
O2 C41 H41B 110.6
H41A C41 H41B 108.7
O2 C38' C39' 105.6(10)
O2 C38' H38C 110.6
C39' C38' H38C 110.6
O2 C38' H38D 110.6
C39' C38' H38D 110.6
H38C C38' H38D 108.7
C40' C39' C38' 107.6(10)
C40' C39' H39C 110.2
C38' C39' H39C 110.2
C40' C39' H39D 110.2
C38' C39' H39D 110.2
H39C C39' H39D 108.5
C41' C40' C39' 105.4(9)
C41' C40' H40C 110.7
C39' C40' H40C 110.7
C41' C40' H40D 110.7
C39' C40' H40D 110.7
H40C C40' H40D 108.8
C40' C41' O2 112.6(8)
C40' C41' H41C 109.1
O2 C41' H41C 109.1
C40' C41' H41D 109.1
O2 C41' H41D 109.1
H41C C41' H41D 107.8
C42 O3 C45' 81.4(8)
C42 O3 C42' 53.7(9)
C45' O3 C42' 104.1(5)
C42 O3 C45 108.4(9)
C45' O3 C45 31.2(10)
C42' O3 C45 107.6(10)
C42 O3 Li1 132.2(7)
C45' O3 Li1 129.8(5)
C42' O3 Li1 125.6(4)
C45 O3 Li1 114.7(7)
O3 C42 C43 107.3(10)
O3 C42 C45 35.6(6)
C43 C42 C45 71.7(8)
O3 C42 C44 72.8(7)
C43 C42 C44 34.8(8)
C45 C42 C44 37.4(5)
O3 C42 H42A 110.3
C43 C42 H42A 110.3
C45 C42 H42A 124.0
C44 C42 H42A 119.3
O3 C42 H42B 110.3
C43 C42 H42B 110.3
C45 C42 H42B 123.5
C44 C42 H42B 127.6
H42A C42 H42B 108.5
C44 C43 C42 110.3(13)
C44 C43 H43A 109.6
C42 C43 H43A 109.6
C44 C43 H43B 109.6
C42 C43 H43B 109.6
H43A C43 H43B 108.1
C43 C44 C45 104.2(12)
C43 C44 C42 35.0(7)
C45 C44 C42 70.0(7)
C43 C44 H44A 110.9
C45 C44 H44A 110.9
C42 C44 H44A 117.0
C43 C44 H44B 110.9
C45 C44 H44B 110.9
C42 C44 H44B 130.2
H44A C44 H44B 108.9
C44 C45 O3 108.4(10)
C44 C45 C42 72.7(8)
O3 C45 C42 36.0(5)
C44 C45 H45A 110.0
O3 C45 H45A 110.0
C42 C45 H45A 128.1
C44 C45 H45B 110.0
O3 C45 H45B 110.0
C42 C45 H45B 119.3
H45A C45 H45B 108.4
C43' C42' O3 114.1(7)
C43' C42' H42C 108.7
O3 C42' H42C 108.7
C43' C42' H42D 108.7
O3 C42' H42D 108.7
H42C C42' H42D 107.6
C42' C43' C44' 106.7(8)
C42' C43' H43C 110.4
C44' C43' H43C 110.4
C42' C43' H43D 110.4
C44' C43' H43D 110.4
H43C C43' H43D 108.6
C45' C44' C43' 107.5(8)
C45' C44' H44C 110.2
C43' C44' H44C 110.2
C45' C44' H44D 110.2
C43' C44' H44D 110.2
H44C C44' H44D 108.5
O3 C45' C44' 106.4(8)
O3 C45' H45C 110.4
C44' C45' H45C 110.4
O3 C45' H45D 110.4
C44' C45' H45D 110.4
H45C C45' H45D 108.6

loop_
_geom_bond_atom_site_label_1
_geom_bond_atom_site_label_2
_geom_bond_distance
Li1 O3 1.942(6)
Li1 O1 1.960(14)
Li1 O1' 1.952(19)
Li1 O2 1.969(6)
Li1 B1 2.332(6)
Li1 H1A 1.91(5)
Li1 H1B 2.25(5)
Li1 H'1B 2.17(6)
B1 C1 1.592(4)
B1 H1A 1.10(5)
B1 H1B 1.12(5)
B1 H1C 1.14(2)
B1 H'1A 1.18(6)
B1 H'1B 1.15(7)
B1 H'1C 1.19(5)
B2 C30 1.607(5)
B2 C28 1.635(4)
B2 C3 1.662(4)
B2 C32 1.675(5)
N1 C1 1.346(3)
N1 C2 1.385(3)
N1 C16 1.450(3)
N2 C1 1.366(3)
N2 C3 1.435(3)
N2 C4 1.454(3)
C2 C3 1.352(3)
C2 H2 0.9300
C4 C9 1.397(4)
C4 C5 1.404(4)
C5 C6 1.399(4)
C5 C13 1.516(4)
C6 C7 1.357(5)
C6 H6 0.9300
C7 C8 1.356(5)
C7 H7 0.9300
C8 C9 1.401(4)
C8 H8 0.9300
C9 C10 1.516(4)
C10 C12 1.523(5)
C10 C11 1.524(5)
C10 H10 0.9800
C11 H11A 0.9600
C11 H11B 0.9600
C11 H11C 0.9600
C12 H12A 0.9600
C12 H12B 0.9600
C12 H12C 0.9600
C13 C15 1.524(5)
C13 C14 1.549(5)
C13 H13 0.9800
C14 H14A 0.9600
C14 H14B 0.9600
C14 H14C 0.9600
C15 H15A 0.9600
C15 H15B 0.9600
C15 H15C 0.9600
C16 C17 1.399(3)
C16 C21 1.407(3)
C17 C18 1.398(4)
C17 C25 1.510(4)
C18 C19 1.370(4)
C18 H18 0.9300
C19 C20 1.374(4)
C19 H19 0.9300
C20 C21 1.400(4)
C20 H20 0.9300
C21 C22 1.512(4)
C22 C23 1.519(4)
C22 C24 1.524(5)
C22 H22 0.9800
C23 H23A 0.9600
C23 H23B 0.9600
C23 H23C 0.9600
C24 H24A 0.9600
C24 H24B 0.9600
C24 H24C 0.9600
C25 C26 1.523(4)
C25 C27 1.518(5)
C25 H25 0.9800
C26 H26A 0.9600
C26 H26B 0.9600
C26 H26C 0.9600
C27 H27A 0.9600
C27 H27B 0.9600
C27 H27C 0.9600
C28 C29 1.544(5)
C28 H28A 0.9700
C28 H28B 0.9700
C29 H29A 0.9600
C29 H29B 0.9600
C29 H29C 0.9600
C30 C31 1.556(4)
C30 H30A 0.9700
C30 H30B 0.9700
C31 H31A 0.9600
C31 H31B 0.9600
C31 H31C 0.9600
C32 C33 1.535(5)
C32 H32A 0.9700
C32 H32B 0.9700
C33 H33A 0.9600
C33 H33B 0.9600
C33 H33C 0.9600
O1 C37 1.380(11)
O1 C34 1.402(9)
C34 C35 1.497(12)
C34 H34A 0.9700
C34 H34B 0.9700
C35 C36 1.539(11)
C35 H35A 0.9700
C35 H35B 0.9700
C36 C37 1.372(9)
C36 H36A 0.9700
C36 H36B 0.9700
C37 H37A 0.9700
C37 H37B 0.9700
O1' C37' 1.399(15)
O1' C34' 1.424(14)
C34' C35' 1.519(16)
C34' H34C 0.9700
C34' H34D 0.9700
C35' C36' 1.524(16)
C35' H35C 0.9700
C35' H35D 0.9700
C36' C37' 1.353(13)
C36' H36C 0.9700
C36' H36D 0.9700
C37' H37C 0.9700
C37' H37D 0.9700
O2 C41' 1.411(11)
O2 C41 1.417(14)
O2 C38' 1.424(17)
O2 C38 1.461(16)
C38 C39 1.503(12)
C38 H38A 0.9700
C38 H38B 0.9700
C39 C40 1.332(13)
C39 H39A 0.9700
C39 H39B 0.9700
C40 C41 1.403(13)
C40 H40A 0.9700
C40 H40B 0.9700
C41 H41A 0.9700
C41 H41B 0.9700
C38' C39' 1.508(10)
C38' H38C 0.9700
C38' H38D 0.9700
C39' C40' 1.414(10)
C39' H39C 0.9700
C39' H39D 0.9700
C40' C41' 1.419(11)
C40' H40C 0.9700
C40' H40D 0.9700
C41' H41C 0.9700
C41' H41D 0.9700
O3 C42 1.375(10)
O3 C45' 1.449(11)
O3 C42' 1.393(7)
O3 C45 1.363(15)
C42 C43 1.379(15)
C42 C45 2.221(14)
C42 C44 2.257(16)
C42 H42A 0.9700
C42 H42B 0.9700
C43 C44 1.37(2)
C43 H43A 0.9700
C43 H43B 0.9700
C44 C45 1.435(17)
C44 H44A 0.9700
C44 H44B 0.9700
C45 H45A 0.9700
C45 H45B 0.9700
C42' C43' 1.358(10)
C42' H42C 0.9700
C42' H42D 0.9700
C43' C44' 1.392(17)
C43' H43C 0.9700
C43' H43D 0.9700
C44' C45' 1.475(13)
C44' H44C 0.9700
C44' H44D 0.9700
C45' H45C 0.9700
C45' H45D 0.9700
